data_2232743
loop_
_publ_author_name
'Sinha, Suman'
'Osman, Hasnah'
'Wahab, Habibah A.'
'Hemamalini, Madhukar'
'Fun, Hoong-Kun'

_publ_section_title
;
 4-Methyl-2-oxo-2<i>H</i>-chromen-7-yl 4-methoxybenzenesulfonate
;
_journal_coeditor_code HB6524
_journal_issue 12
_journal_name_full 'Acta Crystallographica Section E'
_journal_page_first o3457
_journal_paper_doi 10.1107/S1600536811049476
_journal_volume 67
_journal_year 2011
_chemical_formula_iupac 'C17 H14 O6 S'
_chemical_formula_moiety 'C17 H14 O6 S'
_chemical_formula_sum 'C17 H14 O6 S'
_chemical_formula_weight 346.34
_chemical_name_systematic
;
4-Methyl-2-oxo-2<i>H</i>-chromen-7-yl 4-methoxybenzenesulfonate
;
_space_group_IT_number 2
_symmetry_cell_setting triclinic
_symmetry_space_group_name_Hall '-P 1'
_symmetry_space_group_name_H-M 'P -1'
_atom_sites_solution_hydrogens geom
_atom_sites_solution_primary direct
_atom_sites_solution_secondary difmap
_audit_creation_method SHELXL-97
_cell_angle_alpha 99.0490(10)
_cell_angle_beta 90.2880(10)
_cell_angle_gamma 93.9450(10)
_cell_formula_units_Z 2
_cell_length_a 7.9801(3)
_cell_length_b 9.2234(4)
_cell_length_c 10.9682(5)
_cell_measurement_reflns_used 7512
_cell_measurement_temperature 296(2)
_cell_measurement_theta_max 32.82
_cell_measurement_theta_min 2.56
_cell_volume 795.26(6)
_computing_cell_refinement 'SAINT (Bruker, 2009)'
_computing_data_collection 'APEX2 (Bruker, 2009)'
_computing_data_reduction 'SAINT (Bruker, 2009)'
_computing_molecular_graphics 'SHELXTL (Sheldrick, 2008)'
_computing_publication_material 'SHELXTL (Sheldrick, 2008) and PLATON (Spek, 2009)'
_computing_structure_refinement 'SHELXTL (Sheldrick, 2008)'
_computing_structure_solution 'SHELXTL (Sheldrick, 2008)'
_diffrn_ambient_temperature 296(2)
_diffrn_measured_fraction_theta_full 0.981
_diffrn_measured_fraction_theta_max 0.981
_diffrn_measurement_device_type 'Bruker APEXII DUO CCD'
_diffrn_measurement_method '\f and \w scans'
_diffrn_radiation_monochromator graphite
_diffrn_radiation_source 'fine-focus sealed tube'
_diffrn_radiation_type MoK\a
_diffrn_radiation_wavelength 0.71073
_diffrn_reflns_av_R_equivalents 0.0223
_diffrn_reflns_av_sigmaI/netI 0.0218
_diffrn_reflns_limit_h_max 11
_diffrn_reflns_limit_h_min -11
_diffrn_reflns_limit_k_max 12
_diffrn_reflns_limit_k_min -14
_diffrn_reflns_limit_l_max 16
_diffrn_reflns_limit_l_min -16
_diffrn_reflns_number 21468
_diffrn_reflns_theta_full 33.06
_diffrn_reflns_theta_max 33.06
_diffrn_reflns_theta_min 2.24
_diffrn_standards_number 0
_exptl_absorpt_coefficient_mu 0.234
_exptl_absorpt_correction_T_max 0.9619
_exptl_absorpt_correction_T_min 0.9134
_exptl_absorpt_correction_type multi-scan
_exptl_absorpt_process_details '(SADABS; Bruker, 2009)'
_exptl_crystal_colour colourless
_exptl_crystal_density_diffrn 1.446
_exptl_crystal_density_method 'not measured'
_exptl_crystal_description block
_exptl_crystal_F_000 360
_exptl_crystal_size_max 0.39
_exptl_crystal_size_mid 0.34
_exptl_crystal_size_min 0.17
_refine_diff_density_max 0.341
_refine_diff_density_min -0.359
_refine_ls_extinction_method none
_refine_ls_goodness_of_fit_ref 1.035
_refine_ls_hydrogen_treatment constr
_refine_ls_matrix_type full
_refine_ls_number_parameters 219
_refine_ls_number_reflns 5907
_refine_ls_number_restraints 0
_refine_ls_restrained_S_all 1.035
_refine_ls_R_factor_all 0.0564
_refine_ls_R_factor_gt 0.0406
_refine_ls_shift/su_max_lt 0.001
_refine_ls_shift/su_mean 0.000
_refine_ls_structure_factor_coef Fsqd
_refine_ls_weighting_details 'calc w=1/[\s^2^(Fo^2^)+(0.0651P)^2^+0.1140P] where P=(Fo^2^+2Fc^2^)/3'
_refine_ls_weighting_scheme calc
_refine_ls_wR_factor_gt 0.1165
_refine_ls_wR_factor_ref 0.1305
_reflns_number_gt 4468
_reflns_number_total 5907
_reflns_threshold_expression I>2\s(I)
_cod_data_source_file hb6524.cif
_cod_data_source_block I
_cod_database_code 2232743
_cod_database_fobs_code 2232743

loop_
_symmetry_equiv_pos_as_xyz
'x, y, z'
'-x, -y, -z'

loop_
_atom_site_type_symbol
_atom_site_label
_atom_site_fract_x
_atom_site_fract_y
_atom_site_fract_z
_atom_site_U_iso_or_equiv
_atom_site_adp_type
_atom_site_calc_flag
_atom_site_refinement_flags
_atom_site_occupancy
_atom_site_symmetry_multiplicity
S S1 0.33642(4) 0.69504(3) 0.53507(3) 0.04487(10) Uani d . 1 1
O O1 0.44708(11) 0.69936(10) 0.65864(8) 0.04511(19) Uani d . 1 1
O O2 0.33520(13) 0.28756(9) 0.86131(8) 0.0501(2) Uani d . 1 1
O O3 0.45083(14) 0.76349(12) 0.45924(10) 0.0622(3) Uani d . 1 1
O O4 0.26867(14) 0.54843(11) 0.49601(9) 0.0583(3) Uani d . 1 1
O O5 0.2954(2) 0.08977(12) 0.94880(12) 0.0839(4) Uani d . 1 1
O O6 -0.18253(12) 1.08511(11) 0.72509(10) 0.0568(2) Uani d . 1 1
C C1 0.01468(16) 0.74728(13) 0.59708(11) 0.0438(2) Uani d . 1 1
H H1A -0.0095 0.6464 0.5755 0.053 Uiso calc R 1 1
C C2 -0.11060(16) 0.83699(14) 0.64295(12) 0.0449(2) Uani d . 1 1
H H2A -0.2193 0.7970 0.6513 0.054 Uiso calc R 1 1
C C3 -0.07179(15) 0.98751(13) 0.67639(11) 0.0419(2) Uani d . 1 1
C C4 0.08909(16) 1.04825(13) 0.65845(13) 0.0469(3) Uani d . 1 1
H H4A 0.1127 1.1494 0.6781 0.056 Uiso calc R 1 1
C C5 0.21342(16) 0.96007(14) 0.61205(12) 0.0453(3) Uani d . 1 1
H H5A 0.3207 1.0008 0.5999 0.054 Uiso calc R 1 1
C C6 0.17587(15) 0.80817(13) 0.58340(10) 0.0405(2) Uani d . 1 1
C C7 0.37903(14) 0.63892(12) 0.75909(10) 0.0386(2) Uani d . 1 1
C C8 0.38320(15) 0.49001(12) 0.75940(10) 0.0396(2) Uani d . 1 1
H H8A 0.4218 0.4280 0.6918 0.048 Uiso calc R 1 1
C C9 0.32790(14) 0.43633(12) 0.86381(10) 0.0382(2) Uani d . 1 1
C C10 0.2809(2) 0.21991(15) 0.95863(13) 0.0563(3) Uani d . 1 1
C C11 0.2140(2) 0.31206(16) 1.06288(13) 0.0568(3) Uani d . 1 1
H H11A 0.1724 0.2679 1.1282 0.068 Uiso calc R 1 1
C C12 0.20871(17) 0.45853(14) 1.07064(11) 0.0458(3) Uani d . 1 1
C C13 0.26811(14) 0.52666(12) 0.96685(10) 0.0383(2) Uani d . 1 1
C C14 0.26642(17) 0.67727(13) 0.96096(11) 0.0452(3) Uani d . 1 1
H H14A 0.2273 0.7400 1.0279 0.054 Uiso calc R 1 1
C C15 0.32143(17) 0.73451(13) 0.85815(12) 0.0456(3) Uani d . 1 1
H H15A 0.3200 0.8346 0.8552 0.055 Uiso calc R 1 1
C C16 0.1440(2) 0.55079(18) 1.18327(12) 0.0630(4) Uani d . 1 1
H H16A 0.1057 0.4884 1.2412 0.095 Uiso calc R 1 1
H H16B 0.0523 0.6035 1.1600 0.095 Uiso calc R 1 1
H H16C 0.2324 0.6196 1.2206 0.095 Uiso calc R 1 1
C C17 -0.34930(19) 1.03035(18) 0.74647(17) 0.0627(4) Uani d . 1 1
H H17A -0.4167 1.1113 0.7733 0.094 Uiso calc R 1 1
H H17B -0.3472 0.9685 0.8091 0.094 Uiso calc R 1 1
H H17C -0.3963 0.9743 0.6714 0.094 Uiso calc R 1 1

loop_
_atom_site_aniso_label
_atom_site_aniso_U_11
_atom_site_aniso_U_22
_atom_site_aniso_U_33
_atom_site_aniso_U_12
_atom_site_aniso_U_13
_atom_site_aniso_U_23
S1 0.05261(18) 0.04271(16) 0.04015(15) 0.00954(12) 0.00695(11) 0.00638(11)
O1 0.0427(4) 0.0443(4) 0.0496(4) 0.0032(3) 0.0038(3) 0.0114(3)
O2 0.0732(6) 0.0319(4) 0.0456(4) 0.0135(4) 0.0032(4) 0.0030(3)
O3 0.0705(7) 0.0656(6) 0.0567(6) 0.0191(5) 0.0255(5) 0.0214(5)
O4 0.0723(7) 0.0449(5) 0.0543(5) 0.0094(4) -0.0045(5) -0.0048(4)
O5 0.1473(13) 0.0369(5) 0.0711(7) 0.0192(6) 0.0102(8) 0.0137(5)
O6 0.0477(5) 0.0450(5) 0.0759(7) 0.0090(4) 0.0043(5) 0.0016(4)
C1 0.0511(6) 0.0349(5) 0.0454(6) -0.0002(4) 0.0022(5) 0.0075(4)
C2 0.0427(6) 0.0412(6) 0.0511(6) -0.0009(4) 0.0028(5) 0.0102(5)
C3 0.0430(6) 0.0389(5) 0.0441(5) 0.0059(4) -0.0030(4) 0.0061(4)
C4 0.0463(6) 0.0352(5) 0.0579(7) 0.0003(4) -0.0065(5) 0.0040(5)
C5 0.0402(6) 0.0405(6) 0.0553(7) 0.0000(4) -0.0021(5) 0.0089(5)
C6 0.0437(6) 0.0388(5) 0.0397(5) 0.0051(4) 0.0012(4) 0.0078(4)
C7 0.0389(5) 0.0359(5) 0.0413(5) 0.0057(4) -0.0001(4) 0.0056(4)
C8 0.0437(6) 0.0355(5) 0.0391(5) 0.0105(4) 0.0016(4) 0.0007(4)
C9 0.0439(5) 0.0312(4) 0.0389(5) 0.0093(4) -0.0034(4) 0.0006(4)
C10 0.0830(10) 0.0385(6) 0.0486(7) 0.0097(6) -0.0028(6) 0.0090(5)
C11 0.0819(10) 0.0480(7) 0.0427(6) 0.0087(6) 0.0026(6) 0.0121(5)
C12 0.0549(7) 0.0465(6) 0.0354(5) 0.0081(5) -0.0028(5) 0.0029(4)
C13 0.0436(5) 0.0361(5) 0.0342(5) 0.0079(4) -0.0033(4) 0.0000(4)
C14 0.0578(7) 0.0358(5) 0.0400(5) 0.0114(5) 0.0008(5) -0.0039(4)
C15 0.0572(7) 0.0309(5) 0.0480(6) 0.0087(5) 0.0001(5) 0.0011(4)
C16 0.0873(11) 0.0628(9) 0.0383(6) 0.0128(8) 0.0089(6) 0.0021(6)
C17 0.0479(7) 0.0606(9) 0.0819(10) 0.0127(6) 0.0117(7) 0.0141(7)

loop_
_atom_type_symbol
_atom_type_description
_atom_type_scat_dispersion_real
_atom_type_scat_dispersion_imag
_atom_type_scat_source
C C 0.0033 0.0016 'International Tables Vol C Tables 4.2.6.8 and 6.1.1.4'
H H 0.0000 0.0000 'International Tables Vol C Tables 4.2.6.8 and 6.1.1.4'
O O 0.0106 0.0060 'International Tables Vol C Tables 4.2.6.8 and 6.1.1.4'
S S 0.1246 0.1234 'International Tables Vol C Tables 4.2.6.8 and 6.1.1.4'

loop_
_geom_angle_atom_site_label_1
_geom_angle_atom_site_label_2
_geom_angle_atom_site_label_3
_geom_angle
O3 S1 O4 120.27(7)
O3 S1 O1 101.84(6)
O4 S1 O1 108.68(6)
O3 S1 C6 111.00(6)
O4 S1 C6 109.96(6)
O1 S1 C6 103.45(5)
C7 O1 S1 120.22(7)
C9 O2 C10 121.61(10)
C3 O6 C17 118.18(11)
C6 C1 C2 119.95(11)
C6 C1 H1A 120.0
C2 C1 H1A 120.0
C1 C2 C3 119.29(11)
C1 C2 H2A 120.4
C3 C2 H2A 120.4
O6 C3 C2 124.50(11)
O6 C3 C4 115.21(11)
C2 C3 C4 120.28(11)
C5 C4 C3 120.64(11)
C5 C4 H4A 119.7
C3 C4 H4A 119.7
C4 C5 C6 118.91(11)
C4 C5 H5A 120.5
C6 C5 H5A 120.5
C1 C6 C5 120.83(11)
C1 C6 S1 120.13(9)
C5 C6 S1 119.00(9)
C8 C7 C15 122.74(11)
C8 C7 O1 119.03(10)
C15 C7 O1 118.06(10)
C7 C8 C9 117.46(10)
C7 C8 H8A 121.3
C9 C8 H8A 121.3
O2 C9 C8 115.88(9)
O2 C9 C13 121.43(10)
C8 C9 C13 122.69(10)
O5 C10 O2 116.70(13)
O5 C10 C11 126.35(14)
O2 C10 C11 116.95(11)
C12 C11 C10 123.40(13)
C12 C11 H11A 118.3
C10 C11 H11A 118.3
C11 C12 C13 118.25(11)
C11 C12 C16 121.49(12)
C13 C12 C16 120.26(12)
C9 C13 C14 117.23(10)
C9 C13 C12 118.30(10)
C14 C13 C12 124.45(10)
C15 C14 C13 121.51(10)
C15 C14 H14A 119.2
C13 C14 H14A 119.2
C14 C15 C7 118.37(11)
C14 C15 H15A 120.8
C7 C15 H15A 120.8
C12 C16 H16A 109.5
C12 C16 H16B 109.5
H16A C16 H16B 109.5
C12 C16 H16C 109.5
H16A C16 H16C 109.5
H16B C16 H16C 109.5
O6 C17 H17A 109.5
O6 C17 H17B 109.5
H17A C17 H17B 109.5
O6 C17 H17C 109.5
H17A C17 H17C 109.5
H17B C17 H17C 109.5

loop_
_geom_bond_atom_site_label_1
_geom_bond_atom_site_label_2
_geom_bond_distance
S1 O3 1.4203(10)
S1 O4 1.4210(10)
S1 O1 1.6076(10)
S1 C6 1.7401(12)
O1 C7 1.4061(14)
O2 C9 1.3734(13)
O2 C10 1.3760(17)
O5 C10 1.2018(16)
O6 C3 1.3563(15)
O6 C17 1.4244(18)
C1 C6 1.3862(17)
C1 C2 1.3875(18)
C1 H1A 0.9300
C2 C3 1.3919(17)
C2 H2A 0.9300
C3 C4 1.3924(18)
C4 C5 1.3751(18)
C4 H4A 0.9300
C5 C6 1.3979(16)
C5 H5A 0.9300
C7 C8 1.3766(15)
C7 C15 1.3887(16)
C8 C9 1.3801(16)
C8 H8A 0.9300
C9 C13 1.4011(14)
C10 C11 1.441(2)
C11 C12 1.3439(19)
C11 H11A 0.9300
C12 C13 1.4509(17)
C12 C16 1.5011(18)
C13 C14 1.4017(16)
C14 C15 1.3796(18)
C14 H14A 0.9300
C15 H15A 0.9300
C16 H16A 0.9600
C16 H16B 0.9600
C16 H16C 0.9600
C17 H17A 0.9600
C17 H17B 0.9600
C17 H17C 0.9600

loop_
_geom_hbond_atom_site_label_D
_geom_hbond_atom_site_label_H
_geom_hbond_atom_site_label_A
_geom_hbond_site_symmetry_A
_geom_hbond_distance_DH
_geom_hbond_distance_HA
_geom_hbond_distance_DA
_geom_hbond_angle_DHA
_geom_hbond_publ_flag
C8 H8A O3 2_666 0.93 2.50 3.4156(16) 169 yes
C15 H15A O5 1_565 0.93 2.44 3.2923(17) 153 yes
C16 H16B Cg1 2_567 0.96 2.96 3.8423(17) 154 yes

loop_
_geom_torsion_atom_site_label_1
_geom_torsion_atom_site_label_2
_geom_torsion_atom_site_label_3
_geom_torsion_atom_site_label_4
_geom_torsion
O3 S1 O1 C7 -179.12(8)
O4 S1 O1 C7 -51.20(10)
C6 S1 O1 C7 65.63(9)
C6 C1 C2 C3 -0.89(19)
C17 O6 C3 C2 1.5(2)
C17 O6 C3 C4 -179.69(13)
C1 C2 C3 O6 -178.23(12)
C1 C2 C3 C4 3.04(19)
O6 C3 C4 C5 178.64(12)
C2 C3 C4 C5 -2.5(2)
C3 C4 C5 C6 -0.2(2)
C2 C1 C6 C5 -1.80(19)
C2 C1 C6 S1 175.99(9)
C4 C5 C6 C1 2.33(19)
C4 C5 C6 S1 -175.49(10)
O3 S1 C6 C1 145.04(11)
O4 S1 C6 C1 9.50(12)
O1 S1 C6 C1 -106.43(10)
O3 S1 C6 C5 -37.13(12)
O4 S1 C6 C5 -172.67(10)
O1 S1 C6 C5 71.40(10)
S1 O1 C7 C8 83.63(12)
S1 O1 C7 C15 -100.99(12)
C15 C7 C8 C9 -0.32(18)
O1 C7 C8 C9 174.84(10)
C10 O2 C9 C8 -178.76(12)
C10 O2 C9 C13 1.40(19)
C7 C8 C9 O2 -179.45(10)
C7 C8 C9 C13 0.38(18)
C9 O2 C10 O5 -178.61(15)
C9 O2 C10 C11 0.7(2)
O5 C10 C11 C12 176.67(18)
O2 C10 C11 C12 -2.6(2)
C10 C11 C12 C13 2.2(2)
C10 C11 C12 C16 -177.60(15)
O2 C9 C13 C14 179.63(11)
C8 C9 C13 C14 -0.20(18)
O2 C9 C13 C12 -1.81(17)
C8 C9 C13 C12 178.37(11)
C11 C12 C13 C9 0.03(19)
C16 C12 C13 C9 179.81(12)
C11 C12 C13 C14 178.48(13)
C16 C12 C13 C14 -1.7(2)
C9 C13 C14 C15 -0.06(18)
C12 C13 C14 C15 -178.53(12)
C13 C14 C15 C7 0.1(2)
C8 C7 C15 C14 0.1(2)
O1 C7 C15 C14 -175.12(11)

loop_
_cod_related_entry_id
_cod_related_entry_database
_cod_related_entry_code
1 ChemSpider 1373256
